data_2235809
loop_
_publ_author_name
'Trella, Thomas'
'Frank, Walter'

_publ_section_title
;
 Hexaaquaaluminium(III) tris(methanesulfonate)
;
_journal_coeditor_code GG2089
_journal_issue 8
_journal_name_full 'Acta Crystallographica Section E'
_journal_page_first m1136
_journal_page_last m1137
_journal_paper_doi 10.1107/S1600536812033235
_journal_volume 68
_journal_year 2012
_chemical_formula_iupac '[Al (H2 O)6] (C H3 O3 S)3'
_chemical_formula_moiety 'H12 Al O6 3+, 3(C H3 O3 S -)'
_chemical_formula_sum 'C3 H21 Al O15 S3'
_chemical_formula_weight 420.39
_chemical_name_common 'aluminium methanesulfonate hexahydrate'
_chemical_name_systematic
;
Hexaaquaaluminium(III) tris(methanesulfonate)
;
_space_group_IT_number 14
_symmetry_cell_setting monoclinic
_symmetry_space_group_name_Hall '-P 2yn'
_symmetry_space_group_name_H-M 'P 1 21/n 1'
_atom_sites_solution_hydrogens difmap
_atom_sites_solution_primary direct
_atom_sites_solution_secondary difmap
_audit_creation_method SHELXL-97
_cell_angle_alpha 90.00
_cell_angle_beta 117.035(5)
_cell_angle_gamma 90.00
_cell_formula_units_Z 4
_cell_length_a 16.4677(9)
_cell_length_b 6.4239(4)
_cell_length_c 17.4295(8)
_cell_measurement_reflns_used 8000
_cell_measurement_temperature 173(2)
_cell_measurement_theta_max 23.20
_cell_measurement_theta_min 4.70
_cell_volume 1642.34(17)
_computing_cell_refinement 'IPDS Software (Stoe & Cie, 2000)'
_computing_data_collection 'IPDS Software (Stoe & Cie, 2000)'
_computing_data_reduction 'IPDS Software (Stoe & Cie, 2000)'
_computing_molecular_graphics 'DIAMOND (Brandenburg, 2010) and SHELXTL (Sheldrick, 2008)'
_computing_publication_material 'SHELXL97 (Sheldrick, 2008)'
_computing_structure_refinement 'SHELXL97 (Sheldrick, 2008)'
_computing_structure_solution 'SHELXS97 (Sheldrick, 2008)'
_diffrn_ambient_temperature 173(2)
_diffrn_detector_area_resol_mean 6.67
_diffrn_measured_fraction_theta_full 0.995
_diffrn_measured_fraction_theta_max 0.995
_diffrn_measurement_device_type 'Stoe IPDS'
_diffrn_measurement_method \f-scans
_diffrn_radiation_monochromator graphite
_diffrn_radiation_source 'fine-focus sealed tube'
_diffrn_radiation_type MoK\a
_diffrn_radiation_wavelength 0.71073
_diffrn_reflns_av_R_equivalents 0.0572
_diffrn_reflns_av_sigmaI/netI 0.0391
_diffrn_reflns_limit_h_max 19
_diffrn_reflns_limit_h_min -19
_diffrn_reflns_limit_k_max 7
_diffrn_reflns_limit_k_min -7
_diffrn_reflns_limit_l_max 20
_diffrn_reflns_limit_l_min -20
_diffrn_reflns_number 20432
_diffrn_reflns_theta_full 24.99
_diffrn_reflns_theta_max 24.99
_diffrn_reflns_theta_min 2.30
_diffrn_standards_decay_% 0
_exptl_absorpt_coefficient_mu 0.575
_exptl_absorpt_correction_T_max 0.9830
_exptl_absorpt_correction_T_min 0.8112
_exptl_absorpt_correction_type multi-scan
_exptl_absorpt_process_details '(SHELXTL; Sheldrick, 2008)'
_exptl_crystal_colour colourless
_exptl_crystal_density_diffrn 1.700
_exptl_crystal_description plate
_exptl_crystal_F_000 880
_exptl_crystal_size_max 0.38
_exptl_crystal_size_mid 0.12
_exptl_crystal_size_min 0.03
_refine_diff_density_max 0.429
_refine_diff_density_min -0.285
_refine_ls_extinction_method none
_refine_ls_goodness_of_fit_ref 1.116
_refine_ls_hydrogen_treatment mixed
_refine_ls_matrix_type full
_refine_ls_number_parameters 262
_refine_ls_number_reflns 2874
_refine_ls_number_restraints 2
_refine_ls_restrained_S_all 1.116
_refine_ls_R_factor_all 0.0448
_refine_ls_R_factor_gt 0.0310
_refine_ls_shift/su_max 0.001
_refine_ls_shift/su_mean 0.000
_refine_ls_structure_factor_coef Fsqd
_refine_ls_weighting_details 'w=1/[\s^2^(Fo^2^)+(0.035P)^2^] where P=(Fo^2^+2Fc^2^)/3'
_refine_ls_weighting_scheme calc
_refine_ls_wR_factor_gt 0.0704
_refine_ls_wR_factor_ref 0.0726
_reflns_number_gt 2076
_reflns_number_total 2874
_reflns_threshold_expression I>2\s(I)
_cod_data_source_file gg2089.cif
_cod_data_source_block I
_cod_original_sg_symbol_H-M 'P 21/n'
_cod_database_code 2235809
_cod_database_fobs_code 2235809

loop_
_symmetry_equiv_pos_as_xyz
'x, y, z'
'-x+1/2, y+1/2, -z+1/2'
'-x, -y, -z'
'x-1/2, -y-1/2, z-1/2'

loop_
_atom_site_type_symbol
_atom_site_label
_atom_site_fract_x
_atom_site_fract_y
_atom_site_fract_z
_atom_site_U_iso_or_equiv
_atom_site_adp_type
_atom_site_calc_flag
_atom_site_refinement_flags
_atom_site_occupancy
_atom_site_symmetry_multiplicity
S S1 0.42486(4) 0.07708(9) 0.14732(4) 0.02005(16) Uani d . 1 1
S S2 0.65617(4) 0.97454(9) 0.60472(4) 0.02049(16) Uani d . 1 1
S S3 0.82913(4) 0.04636(9) 0.38082(4) 0.02131(16) Uani d . 1 1
Al Al1 0.59239(4) 0.50961(11) 0.37580(5) 0.01734(17) Uani d . 1 1
O O1 0.47670(12) -0.0109(3) 0.23435(11) 0.0270(4) Uani d . 1 1
O O2 0.40427(12) 0.2956(2) 0.15149(11) 0.0267(4) Uani d . 1 1
O O3 0.34515(11) -0.0492(3) 0.09627(12) 0.0278(4) Uani d . 1 1
O O4 0.67367(12) 1.0148(3) 0.53116(11) 0.0274(4) Uani d . 1 1
O O5 0.59731(12) 0.7901(3) 0.58804(12) 0.0309(5) Uani d . 1 1
O O6 0.62196(12) 1.1551(3) 0.62981(13) 0.0349(5) Uani d . 1 1
O O7 0.82038(12) 0.2633(3) 0.40091(12) 0.0297(4) Uani d . 1 1
O O8 0.89366(12) 0.0213(3) 0.34588(11) 0.0278(4) Uani d . 1 1
O O9 0.74081(12) -0.0488(3) 0.32608(12) 0.0300(4) Uani d . 1 1
O O10 0.65563(13) 0.4196(3) 0.31723(13) 0.0235(4) Uani d . 1 1
H H1 0.644(2) 0.450(5) 0.266(2) 0.036(9) Uiso d . 1 1
H H2 0.709(3) 0.375(5) 0.345(2) 0.054(11) Uiso d . 1 1
O O11 0.53554(13) 0.2484(3) 0.36416(13) 0.0214(4) Uani d . 1 1
H H3 0.5226(19) 0.168(5) 0.322(2) 0.029(8) Uiso d . 1 1
H H4 0.4966(19) 0.230(4) 0.3798(18) 0.021(8) Uiso d . 1 1
O O12 0.49533(12) 0.5926(3) 0.27037(12) 0.0217(4) Uani d D 1 1
H H5 0.489(2) 0.707(4) 0.254(2) 0.037(9) Uiso d D 1 1
H H6 0.471(2) 0.496(5) 0.234(2) 0.035(9) Uiso d . 1 1
O O13 0.68364(12) 0.4112(3) 0.48197(12) 0.0231(4) Uani d D 1 1
H H7 0.7314(18) 0.462(5) 0.511(2) 0.048(10) Uiso d D 1 1
H H8 0.678(2) 0.282(6) 0.498(2) 0.056(11) Uiso d . 1 1
O O14 0.64698(13) 0.7730(3) 0.39399(14) 0.0236(4) Uani d . 1 1
H H9 0.675(2) 0.819(6) 0.371(3) 0.055(12) Uiso d . 1 1
H H10 0.650(2) 0.852(5) 0.436(2) 0.044(10) Uiso d . 1 1
O O15 0.52616(14) 0.6042(3) 0.43396(13) 0.0218(4) Uani d . 1 1
H H11 0.481(2) 0.666(5) 0.411(2) 0.046(11) Uiso d . 1 1
H H12 0.554(2) 0.651(5) 0.487(3) 0.053(11) Uiso d . 1 1
C C1 0.4976(2) 0.0604(5) 0.0999(2) 0.0355(7) Uani d . 1 1
H H1A 0.4669(7) 0.111(3) 0.0418(10) 0.051(10) Uiso calc R 1 1
H H1B 0.5151(10) -0.082(2) 0.0997(10) 0.034(8) Uiso calc R 1 1
H H1C 0.5510(11) 0.143(3) 0.1321(8) 0.037(8) Uiso calc R 1 1
C C2 0.76073(18) 0.9109(4) 0.69268(18) 0.0298(6) Uani d . 1 1
H H2A 0.8019(8) 1.022(2) 0.7039(8) 0.029(7) Uiso calc R 1 1
H H2B 0.7846(7) 0.790(3) 0.6798(5) 0.039(8) Uiso calc R 1 1
H H2C 0.7517(3) 0.886(3) 0.7415(9) 0.039(9) Uiso calc R 1 1
C C3 0.87409(18) -0.0882(4) 0.47970(17) 0.0296(6) Uani d . 1 1
H H3A 0.9326(10) -0.0398(19) 0.5152(7) 0.032(8) Uiso calc R 1 1
H H3B 0.8764(10) -0.230(2) 0.4698(2) 0.037(8) Uiso calc R 1 1
H H3C 0.8370(8) -0.066(2) 0.5063(7) 0.022(7) Uiso calc R 1 1

loop_
_atom_site_aniso_label
_atom_site_aniso_U_11
_atom_site_aniso_U_22
_atom_site_aniso_U_33
_atom_site_aniso_U_12
_atom_site_aniso_U_13
_atom_site_aniso_U_23
S1 0.0225(3) 0.0177(3) 0.0182(3) 0.0007(2) 0.0077(3) -0.0005(2)
S2 0.0203(3) 0.0211(3) 0.0199(3) 0.0000(2) 0.0089(3) -0.0015(2)
S3 0.0220(3) 0.0238(3) 0.0200(3) 0.0004(2) 0.0111(3) 0.0012(2)
Al1 0.0179(4) 0.0166(4) 0.0179(4) -0.0005(3) 0.0084(3) -0.0002(3)
O1 0.0356(10) 0.0181(9) 0.0206(9) 0.0014(7) 0.0068(8) -0.0008(7)
O2 0.0331(10) 0.0183(9) 0.0243(10) 0.0036(7) 0.0093(8) -0.0012(7)
O3 0.0254(9) 0.0235(9) 0.0273(10) -0.0007(7) 0.0058(8) -0.0025(8)
O4 0.0362(10) 0.0225(9) 0.0250(10) -0.0050(8) 0.0150(8) -0.0011(8)
O5 0.0334(10) 0.0349(11) 0.0307(11) -0.0126(8) 0.0200(9) -0.0100(8)
O6 0.0296(10) 0.0349(11) 0.0329(11) 0.0088(8) 0.0079(9) -0.0100(9)
O7 0.0287(10) 0.0273(10) 0.0322(11) 0.0042(8) 0.0132(9) -0.0020(8)
O8 0.0279(9) 0.0335(10) 0.0247(10) 0.0028(8) 0.0145(8) 0.0025(8)
O9 0.0275(9) 0.0356(11) 0.0261(10) -0.0073(8) 0.0114(8) 0.0002(8)
O10 0.0244(10) 0.0282(10) 0.0203(11) 0.0064(8) 0.0123(9) 0.0036(8)
O11 0.0248(10) 0.0212(9) 0.0211(10) -0.0032(7) 0.0129(9) -0.0028(8)
O12 0.0245(9) 0.0148(9) 0.0203(10) 0.0005(8) 0.0054(8) 0.0009(8)
O13 0.0216(10) 0.0204(10) 0.0225(10) -0.0023(8) 0.0058(8) 0.0028(8)
O14 0.0287(10) 0.0213(9) 0.0248(11) -0.0058(7) 0.0157(9) -0.0025(8)
O15 0.0215(9) 0.0245(9) 0.0205(10) 0.0019(8) 0.0106(8) -0.0026(8)
C1 0.0380(16) 0.0380(17) 0.0393(18) -0.0076(13) 0.0253(14) -0.0083(13)
C2 0.0254(13) 0.0299(14) 0.0294(16) 0.0038(12) 0.0084(12) 0.0033(12)
C3 0.0312(15) 0.0337(16) 0.0256(15) 0.0034(12) 0.0143(13) 0.0060(12)

loop_
_atom_type_symbol
_atom_type_description
_atom_type_scat_dispersion_real
_atom_type_scat_dispersion_imag
_atom_type_scat_source
C C 0.0033 0.0016 'International Tables Vol C Tables 4.2.6.8 and 6.1.1.4'
H H 0.0000 0.0000 'International Tables Vol C Tables 4.2.6.8 and 6.1.1.4'
O O 0.0106 0.0060 'International Tables Vol C Tables 4.2.6.8 and 6.1.1.4'
Al Al 0.0645 0.0514 'International Tables Vol C Tables 4.2.6.8 and 6.1.1.4'
S S 0.1246 0.1234 'International Tables Vol C Tables 4.2.6.8 and 6.1.1.4'

loop_
_geom_angle_atom_site_label_1
_geom_angle_atom_site_label_2
_geom_angle_atom_site_label_3
_geom_angle
_geom_angle_publ_flag
O1 S1 O2 110.99(10) ?
O1 S1 O3 110.83(11) ?
O2 S1 O3 113.79(10) ?
O1 S1 C1 105.26(13) ?
O2 S1 C1 108.04(13) ?
O3 S1 C1 107.47(13) ?
O4 S2 O5 110.13(11) ?
O4 S2 O6 112.60(12) ?
O5 S2 O6 113.21(12) ?
O4 S2 C2 107.55(13) ?
O5 S2 C2 106.32(12) ?
O6 S2 C2 106.61(12) ?
O7 S3 O8 112.15(11) ?
O7 S3 O9 112.23(11) ?
O8 S3 O9 112.33(11) ?
O7 S3 C3 106.08(13) ?
O8 S3 C3 107.04(12) ?
O9 S3 C3 106.50(12) ?
O10 Al1 O11 92.23(9) ?
O10 Al1 O12 89.49(9) ?
O10 Al1 O13 92.26(9) ?
O10 Al1 O14 91.63(9) ?
O10 Al1 O15 178.99(10) ?
O11 Al1 O12 89.27(8) ?
O11 Al1 O13 86.71(8) ?
O11 Al1 O14 175.87(11) ?
O11 Al1 O15 87.96(9) ?
O12 Al1 O13 175.67(9) ?
O12 Al1 O14 92.21(9) ?
O12 Al1 O15 89.52(9) ?
O13 Al1 O14 91.69(9) ?
O13 Al1 O15 88.75(9) ?
O14 Al1 O15 88.20(9) ?
Al1 O10 H1 126(2) ?
Al1 O10 H2 119(3) ?
H1 O10 H2 112(3) ?
Al1 O11 H3 123(2) ?
Al1 O11 H4 121.4(19) ?
H3 O11 H4 106(3) ?
Al1 O12 H5 123(2) ?
Al1 O12 H6 115(2) ?
H5 O12 H6 119(3) ?
Al1 O13 H7 128(3) ?
Al1 O13 H8 118(2) ?
H7 O13 H8 114(3) ?
Al1 O14 H9 127(3) ?
Al1 O14 H10 120(2) ?
H9 O14 H10 113(3) ?
Al1 O15 H11 123(3) ?
Al1 O15 H12 121(2) ?
H11 O15 H12 107(3) ?
S1 C1 H1A 109.5 no
H1A C1 H1B 109.5 no

loop_
_geom_bond_atom_site_label_1
_geom_bond_atom_site_label_2
_geom_bond_distance
S1 O1 1.4737(18)
S1 O2 1.4535(17)
S1 O3 1.4530(18)
S1 C1 1.741(3)
S2 O4 1.459(2)
S2 O5 1.4737(18)
S2 O6 1.4413(19)
S2 C2 1.756(3)
S3 O7 1.4599(18)
S3 O8 1.4539(19)
S3 O9 1.4623(18)
S3 C3 1.762(3)
Al1 O10 1.851(2)
Al1 O11 1.8868(19)
Al1 O12 1.8830(18)
Al1 O13 1.8853(18)
Al1 O14 1.8740(19)
Al1 O15 1.895(2)
O10 H1 0.85(4)
O10 H2 0.83(4)
O11 H3 0.84(3)
O11 H4 0.81(3)
O12 H5 0.77(2)
O12 H6 0.85(3)
O13 H7 0.79(2)
O13 H8 0.89(4)
O14 H9 0.79(4)
O14 H10 0.88(4)
O15 H11 0.78(4)
O15 H12 0.87(4)
C1 H1A 0.9599
C1 H1B 0.9599
C1 H1C 0.9599
C2 H2A 0.9411
C2 H2B 0.9411
C2 H2C 0.9411
C3 H3A 0.9302
C3 H3B 0.9302
C3 H3C 0.9302

loop_
_geom_hbond_atom_site_label_D
_geom_hbond_atom_site_label_H
_geom_hbond_atom_site_label_A
_geom_hbond_site_symmetry_A
_geom_hbond_distance_DH
_geom_hbond_distance_HA
_geom_hbond_distance_DA
_geom_hbond_angle_DHA
O10 H1 O8 2_655 0.85(4) 1.81(4) 2.659(3) 174(3)
O10 H2 O7 . 0.83(4) 1.80(4) 2.627(3) 176(4)
O11 H3 O1 . 0.84(3) 1.78(3) 2.615(3) 169(3)
O11 H4 O5 3_666 0.81(3) 1.87(3) 2.683(3) 175(3)
O12 H5 O1 1_565 0.77(2) 1.84(2) 2.608(2) 171(3)
O12 H6 O2 . 0.85(3) 1.87(3) 2.713(2) 174(3)
O13 H7 O3 4_666 0.79(2) 1.87(2) 2.648(2) 169(4)
O13 H8 O4 1_545 0.89(4) 1.82(4) 2.715(3) 177(3)
O14 H9 O9 1_565 0.79(4) 1.82(4) 2.600(3) 174(4)
O14 H10 O4 . 0.88(4) 1.84(4) 2.714(3) 172(3)
O15 H11 O6 3_676 0.78(4) 1.89(4) 2.667(3) 171(4)
O15 H12 O5 . 0.87(4) 1.81(4) 2.674(3) 169(3)
